data_4332784
loop_
_publ_author_name
'Chen, Wei-Zhong'
'Ren, Tong'

_publ_section_title
;
 Preparation and Characterization of a Family of Ru2Compounds Bearing
 Iodo/Ethynyl Substituents on the Periphery
;
_journal_issue 20
_journal_name_full 'Inorganic Chemistry'
_journal_page_first 8156
_journal_page_last 8164
_journal_paper_doi 10.1021/ic0608389
_journal_volume 45
_journal_year 2006
_chemical_formula_sum 'C38 H21 Cl9 N4 O7 Ru2'
_chemical_formula_weight 1166.78
_chemical_name_systematic
; 
 ? 
;
_space_group_IT_number 2
_symmetry_cell_setting triclinic
_symmetry_space_group_name_Hall '-P 1'
_symmetry_space_group_name_H-M 'P -1'
_atom_sites_solution_hydrogens geom
_atom_sites_solution_primary direct
_atom_sites_solution_secondary difmap
_audit_creation_method SHELXL-97
_cell_angle_alpha 77.32(2)
_cell_angle_beta 73.25(2)
_cell_angle_gamma 72.070(13)
_cell_formula_units_Z 2
_cell_length_a 11.247(3)
_cell_length_b 12.382(2)
_cell_length_c 18.534(5)
_cell_measurement_reflns_used 4054
_cell_measurement_temperature 300(2)
_cell_measurement_theta_max 22.50
_cell_measurement_theta_min 2.23
_cell_volume 2327.2(10)
_computing_cell_refinement 'Bruker SMART'
_computing_data_collection 'Bruker SMART'
_computing_data_reduction 'Bruker SAINT'
_computing_molecular_graphics 'Bruker SHELXTL'
_computing_publication_material 'Bruker SHELXTL'
_computing_structure_refinement 'SHELXL-97 (Sheldrick, 1997)'
_computing_structure_solution 'SHELXS-97 (Sheldrick, 1990)'
_diffrn_ambient_temperature 300(2)
_diffrn_measured_fraction_theta_full 0.989
_diffrn_measured_fraction_theta_max 0.989
_diffrn_measurement_device_type 'CCD area detector'
_diffrn_measurement_method 'phi and omega scans'
_diffrn_radiation_monochromator graphite
_diffrn_radiation_source 'fine-focus sealed tube'
_diffrn_radiation_type MoK\a
_diffrn_radiation_wavelength 0.71073
_diffrn_reflns_av_R_equivalents 0.0322
_diffrn_reflns_av_sigmaI/netI 0.0619
_diffrn_reflns_limit_h_max 13
_diffrn_reflns_limit_h_min -7
_diffrn_reflns_limit_k_max 14
_diffrn_reflns_limit_k_min -12
_diffrn_reflns_limit_l_max 21
_diffrn_reflns_limit_l_min -22
_diffrn_reflns_number 12441
_diffrn_reflns_theta_full 25.00
_diffrn_reflns_theta_max 25.00
_diffrn_reflns_theta_min 1.75
_exptl_absorpt_coefficient_mu 1.215
_exptl_absorpt_correction_T_max 1.00000
_exptl_absorpt_correction_T_min 0.889751
_exptl_absorpt_correction_type empirical
_exptl_absorpt_process_details
; 
  SADABS, Absorption corrections using Bruker CCD based on the method of 
  Bob Blessing.  Acta Cryst. 1995, A51, 33 
;
_exptl_crystal_colour Red
_exptl_crystal_density_diffrn 1.665
_exptl_crystal_density_method 'not measured'
_exptl_crystal_description Block
_exptl_crystal_F_000 1148
_exptl_crystal_size_max 0.14
_exptl_crystal_size_mid 0.08
_exptl_crystal_size_min 0.06
_refine_diff_density_max 0.869
_refine_diff_density_min -0.413
_refine_diff_density_rms 0.099
_refine_ls_extinction_method none
_refine_ls_goodness_of_fit_ref 1.005
_refine_ls_hydrogen_treatment mixed
_refine_ls_matrix_type full
_refine_ls_number_parameters 541
_refine_ls_number_reflns 8104
_refine_ls_number_restraints 0
_refine_ls_restrained_S_all 1.005
_refine_ls_R_factor_all 0.0630
_refine_ls_R_factor_gt 0.0407
_refine_ls_shift/su_max 0.001
_refine_ls_shift/su_mean 0.000
_refine_ls_structure_factor_coef Fsqd
_refine_ls_weighting_details 'calc w=1/[\s^2^(Fo^2^)+(0.0480P)^2^+0.0000P] where P=(Fo^2^+2Fc^2^)/3'
_refine_ls_weighting_scheme calc
_refine_ls_wR_factor_gt 0.0987
_refine_ls_wR_factor_ref 0.1057
_reflns_number_gt 5553
_reflns_number_total 8104
_reflns_threshold_expression >2sigma(I)
_cod_data_source_file ic0608389sup1.cif
_cod_data_source_block comp2
_cod_depositor_comments
;
The following automatic conversions were performed:

'_symmetry_cell_setting' value 'Triclinic' changed to 'triclinic'
according to /home/saulius/struct/CIF-dictionaries/cif_core.dic
dictionary named 'cif_core.dic' version 2.4.2 from 2011-04-26.

Automatic conversion script
Id: cif_fix_values 1891 2012-01-12 08:04:46Z andrius 
;
_cod_original_cell_volume 2327.3(10)
_cod_original_sg_symbol_H-M P-1
_cod_database_code 4332784

loop_
_symmetry_equiv_pos_as_xyz
'x, y, z'
'-x, -y, -z'

loop_
_atom_site_label
_atom_site_type_symbol
_atom_site_fract_x
_atom_site_fract_y
_atom_site_fract_z
_atom_site_U_iso_or_equiv
_atom_site_adp_type
_atom_site_occupancy
_atom_site_symmetry_multiplicity
_atom_site_calc_flag
_atom_site_refinement_flags
C1 C 0.6612(4) 0.4242(4) 0.7793(2) 0.0323(11) Uani 1 1 d .
H1A H 0.6142 0.3771 0.8142 0.039 Uiso 1 1 calc R
C2 C 0.8244(4) 0.2563(4) 0.7634(3) 0.0346(11) Uani 1 1 d .
C3 C 0.8229(5) 0.2028(4) 0.8370(3) 0.0394(12) Uani 1 1 d .
H3A H 0.7986 0.2460 0.8765 0.047 Uiso 1 1 calc R
C4 C 0.8579(5) 0.0847(4) 0.8515(3) 0.0453(13) Uani 1 1 d .
C5 C 0.8958(5) 0.0185(4) 0.7942(3) 0.0504(15) Uani 1 1 d .
H5A H 0.9201 -0.0611 0.8044 0.061 Uiso 1 1 calc R
C6 C 0.8967(5) 0.0736(4) 0.7213(3) 0.0443(13) Uani 1 1 d .
C7 C 0.8622(5) 0.1914(4) 0.7043(3) 0.0384(12) Uani 1 1 d .
H7A H 0.8641 0.2268 0.6544 0.046 Uiso 1 1 calc R
C8 C 0.4733(4) 0.5745(4) 0.8032(3) 0.0329(11) Uani 1 1 d .
C9 C 0.4377(5) 0.5583(4) 0.8823(3) 0.0416(13) Uani 1 1 d .
H9A H 0.4991 0.5209 0.9104 0.050 Uiso 1 1 calc R
C10 C 0.3120(5) 0.5979(4) 0.9183(3) 0.0477(14) Uani 1 1 d .
C11 C 0.2169(5) 0.6511(4) 0.8796(3) 0.0525(15) Uani 1 1 d .
H11A H 0.1311 0.6745 0.9053 0.063 Uiso 1 1 calc R
C12 C 0.2543(5) 0.6685(4) 0.8008(3) 0.0467(14) Uani 1 1 d .
C13 C 0.3809(5) 0.6304(4) 0.7621(3) 0.0403(12) Uani 1 1 d .
H13A H 0.4037 0.6421 0.7092 0.048 Uiso 1 1 calc R
C14 C 0.8690(4) 0.6072(4) 0.7934(3) 0.0324(11) Uani 1 1 d .
H14A H 0.8918 0.6229 0.8337 0.039 Uiso 1 1 calc R
C15 C 1.0586(5) 0.4605(4) 0.7828(3) 0.0323(11) Uani 1 1 d .
C16 C 1.1775(5) 0.4491(4) 0.7305(3) 0.0352(11) Uani 1 1 d .
H16A H 1.1824 0.4772 0.6792 0.042 Uiso 1 1 calc R
C17 C 1.2877(5) 0.3954(4) 0.7563(3) 0.0378(12) Uani 1 1 d .
C18 C 1.2852(5) 0.3539(4) 0.8326(3) 0.0415(13) Uani 1 1 d .
H18A H 1.3606 0.3186 0.8490 0.050 Uiso 1 1 calc R
C19 C 1.1677(5) 0.3672(4) 0.8823(3) 0.0466(14) Uani 1 1 d .
C20 C 1.0536(5) 0.4186(4) 0.8590(3) 0.0412(12) Uani 1 1 d .
H20A H 0.9748 0.4248 0.8943 0.049 Uiso 1 1 calc R
C21 C 0.6868(4) 0.7626(4) 0.8180(2) 0.0318(11) Uani 1 1 d .
C22 C 0.6326(5) 0.7355(4) 0.8943(3) 0.0373(12) Uani 1 1 d .
H22A H 0.6468 0.6596 0.9176 0.045 Uiso 1 1 calc R
C23 C 0.5563(5) 0.8238(4) 0.9354(3) 0.0391(12) Uani 1 1 d .
C24 C 0.5336(5) 0.9366(4) 0.9022(3) 0.0420(13) Uani 1 1 d .
H24A H 0.4823 0.9950 0.9305 0.050 Uiso 1 1 calc R
C25 C 0.5887(5) 0.9605(4) 0.8262(3) 0.0406(13) Uani 1 1 d .
C26 C 0.6642(5) 0.8753(4) 0.7828(3) 0.0386(12) Uani 1 1 d .
H26A H 0.6989 0.8932 0.7311 0.046 Uiso 1 1 calc R
C27 C 0.9280(5) 0.6969(4) 0.5794(3) 0.0373(12) Uani 1 1 d .
C28 C 1.0005(6) 0.7715(4) 0.5208(3) 0.0559(16) Uani 1 1 d .
H28A H 1.0868 0.7274 0.5022 0.084 Uiso 1 1 calc R
H28B H 1.0027 0.8339 0.5429 0.084 Uiso 1 1 calc R
H28C H 0.9589 0.8013 0.4793 0.084 Uiso 1 1 calc R
C29 C 0.7260(5) 0.5197(4) 0.5667(3) 0.0368(12) Uani 1 1 d .
C30 C 0.6891(6) 0.4999(5) 0.4997(3) 0.0566(16) Uani 1 1 d .
H30A H 0.7504 0.4343 0.4790 0.085 Uiso 1 1 calc R
H30B H 0.6883 0.5663 0.4615 0.085 Uiso 1 1 calc R
H30C H 0.6051 0.4866 0.5160 0.085 Uiso 1 1 calc R
C35 C 0.2465(7) -0.0662(5) 0.8508(4) 0.0695(19) Uani 1 1 d .
C36 C 0.2085(7) 0.0594(5) 0.8586(3) 0.0687(19) Uani 1 1 d .
C37 C 0.2050(8) 0.1213(5) 0.7763(4) 0.077(2) Uani 1 1 d .
C38 C 0.2613(8) 0.0300(7) 0.7269(4) 0.095(3) Uani 1 1 d .
N1 N 0.7821(4) 0.3790(3) 0.7465(2) 0.0315(9) Uani 1 1 d .
N2 N 0.6047(3) 0.5352(3) 0.76399(19) 0.0310(9) Uani 1 1 d .
N3 N 0.9440(4) 0.5202(3) 0.75758(19) 0.0305(9) Uani 1 1 d .
N4 N 0.7634(4) 0.6722(3) 0.7739(2) 0.0319(9) Uani 1 1 d .
O1 O 0.8257(3) 0.4535(2) 0.58531(16) 0.0344(8) Uani 1 1 d .
O2 O 0.6544(3) 0.6043(3) 0.60052(16) 0.0378(8) Uani 1 1 d .
O3 O 0.9859(3) 0.5921(3) 0.59545(16) 0.0364(8) Uani 1 1 d .
O4 O 0.8114(3) 0.7403(2) 0.61054(17) 0.0380(8) Uani 1 1 d .
O5 O 0.5366(3) 0.8053(3) 0.68201(19) 0.0430(9) Uani 1 1 d .
O6 O 0.5665(19) 1.1115(18) 0.5726(7) 0.349(9) Uani 1 1 d .
C31 C 0.6867(18) 1.109(3) 0.5226(12) 0.334(16) Uani 1 1 d .
C32 C 0.6737(16) 1.127(2) 0.4500(7) 0.272(11) Uani 1 1 d .
C33 C 0.5598(9) 1.1421(7) 0.4450(4) 0.099(3) Uani 1 1 d .
C34 C 0.486(2) 1.1680(13) 0.5165(8) 0.296(13) Uani 1 1 d .
O7 O 0.3179(5) -0.0727(4) 0.7738(3) 0.0866(15) Uani 1 1 d .
Ru1 Ru 0.88819(4) 0.48247(3) 0.67130(2) 0.02944(11) Uani 1 1 d .
Ru2 Ru 0.70789(4) 0.63801(3) 0.68822(2) 0.03062(12) Uani 1 1 d .
Cl1 Cl 0.8556(2) 0.01612(14) 0.94453(9) 0.0850(6) Uani 1 1 d .
Cl2 Cl 0.94267(18) -0.00891(12) 0.64793(9) 0.0715(5) Uani 1 1 d .
Cl3 Cl 0.27032(16) 0.58050(14) 1.01825(8) 0.0717(5) Uani 1 1 d .
Cl4 Cl 0.13848(15) 0.73792(13) 0.74933(10) 0.0693(5) Uani 1 1 d .
Cl5 Cl 1.43690(13) 0.37883(13) 0.69075(8) 0.0560(4) Uani 1 1 d .
Cl6 Cl 1.15834(17) 0.31490(17) 0.97839(8) 0.0841(6) Uani 1 1 d .
Cl7 Cl 0.48309(16) 0.78948(13) 1.03117(7) 0.0639(4) Uani 1 1 d .
Cl8 Cl 0.56094(16) 1.10236(11) 0.78317(8) 0.0609(4) Uani 1 1 d .
Cl9 Cl 1.08242(12) 0.32568(10) 0.63284(7) 0.0435(3) Uani 1 1 d .

loop_
_atom_site_aniso_label
_atom_site_aniso_U_11
_atom_site_aniso_U_22
_atom_site_aniso_U_33
_atom_site_aniso_U_23
_atom_site_aniso_U_13
_atom_site_aniso_U_12
C1 0.030(3) 0.032(3) 0.032(3) -0.008(2) -0.002(2) -0.006(2)
C2 0.026(3) 0.034(3) 0.039(3) -0.007(2) -0.003(2) -0.005(2)
C3 0.039(3) 0.036(3) 0.034(3) -0.007(2) -0.005(2) 0.000(2)
C4 0.041(3) 0.043(3) 0.040(3) 0.005(2) -0.007(3) -0.003(3)
C5 0.040(3) 0.025(3) 0.070(4) -0.002(3) -0.004(3) 0.002(2)
C6 0.048(3) 0.038(3) 0.041(3) -0.011(2) -0.003(3) -0.005(3)
C7 0.036(3) 0.038(3) 0.036(3) -0.005(2) -0.004(2) -0.007(2)
C8 0.025(3) 0.028(2) 0.042(3) -0.011(2) 0.000(2) -0.006(2)
C9 0.033(3) 0.039(3) 0.050(3) -0.015(2) -0.002(3) -0.007(2)
C10 0.042(3) 0.037(3) 0.057(3) -0.011(2) 0.002(3) -0.009(3)
C11 0.033(3) 0.038(3) 0.076(4) -0.018(3) 0.009(3) -0.009(3)
C12 0.030(3) 0.036(3) 0.072(4) -0.014(3) -0.013(3) 0.001(2)
C13 0.032(3) 0.036(3) 0.049(3) -0.004(2) -0.005(3) -0.008(2)
C14 0.032(3) 0.031(3) 0.035(3) -0.006(2) -0.009(2) -0.007(2)
C15 0.028(3) 0.030(2) 0.037(3) -0.008(2) -0.009(2) -0.002(2)
C16 0.033(3) 0.038(3) 0.032(3) -0.010(2) -0.004(2) -0.005(2)
C17 0.031(3) 0.037(3) 0.044(3) -0.012(2) -0.005(2) -0.007(2)
C18 0.032(3) 0.041(3) 0.052(3) -0.006(2) -0.020(3) -0.002(2)
C19 0.048(4) 0.049(3) 0.040(3) -0.003(2) -0.015(3) -0.006(3)
C20 0.030(3) 0.053(3) 0.037(3) -0.007(2) -0.006(2) -0.008(2)
C21 0.029(3) 0.032(3) 0.035(3) -0.014(2) -0.008(2) -0.001(2)
C22 0.040(3) 0.031(3) 0.037(3) -0.006(2) -0.007(2) -0.005(2)
C23 0.038(3) 0.043(3) 0.034(3) -0.012(2) -0.004(2) -0.008(2)
C24 0.044(3) 0.039(3) 0.043(3) -0.020(2) -0.010(3) -0.003(2)
C25 0.047(3) 0.027(3) 0.048(3) -0.007(2) -0.015(3) -0.005(2)
C26 0.034(3) 0.042(3) 0.038(3) -0.009(2) -0.006(2) -0.008(2)
C27 0.041(3) 0.036(3) 0.030(3) -0.007(2) -0.005(2) -0.006(2)
C28 0.064(4) 0.044(3) 0.045(3) -0.006(3) 0.011(3) -0.016(3)
C29 0.034(3) 0.040(3) 0.034(3) -0.006(2) -0.004(2) -0.009(2)
C30 0.061(4) 0.069(4) 0.047(3) -0.022(3) -0.023(3) -0.008(3)
C35 0.083(5) 0.052(4) 0.070(4) -0.010(3) -0.013(4) -0.016(4)
C36 0.088(5) 0.053(4) 0.064(4) -0.005(3) -0.025(4) -0.011(4)
C37 0.108(6) 0.055(4) 0.070(4) 0.004(3) -0.036(4) -0.019(4)
C38 0.103(7) 0.093(6) 0.060(4) -0.010(4) -0.015(4) 0.009(5)
N1 0.029(2) 0.029(2) 0.031(2) -0.0041(16) -0.0035(18) -0.0023(18)
N2 0.023(2) 0.031(2) 0.033(2) -0.0057(17) -0.0035(17) -0.0015(17)
N3 0.027(2) 0.030(2) 0.030(2) -0.0066(16) -0.0047(17) -0.0010(17)
N4 0.028(2) 0.032(2) 0.032(2) -0.0096(16) -0.0055(18) -0.0004(18)
O1 0.033(2) 0.0338(17) 0.0336(17) -0.0099(14) -0.0094(15) -0.0004(15)
O2 0.036(2) 0.0388(19) 0.0337(18) -0.0098(15) -0.0089(16) 0.0006(16)
O3 0.0306(19) 0.0362(19) 0.0352(18) -0.0045(14) -0.0009(15) -0.0052(15)
O4 0.035(2) 0.0313(18) 0.0364(18) -0.0013(14) -0.0009(16) -0.0027(16)
O5 0.0282(19) 0.0310(18) 0.066(2) -0.0131(16) -0.0163(18) 0.0068(15)
O6 0.35(2) 0.59(3) 0.142(10) -0.061(13) -0.094(12) -0.14(2)
C31 0.179(18) 0.70(5) 0.167(17) 0.07(2) -0.076(14) -0.24(3)
C32 0.157(15) 0.57(3) 0.091(9) -0.058(14) -0.035(10) -0.093(18)
C33 0.093(6) 0.133(7) 0.051(4) -0.011(4) -0.040(5) 0.016(5)
C34 0.41(3) 0.225(15) 0.106(10) -0.048(9) -0.082(13) 0.167(17)
O7 0.074(3) 0.065(3) 0.104(4) -0.026(3) -0.014(3) 0.008(3)
Ru1 0.0257(2) 0.0284(2) 0.0300(2) -0.00635(16) -0.00411(17) -0.00197(16)
Ru2 0.0272(2) 0.0296(2) 0.0305(2) -0.00676(16) -0.00509(17) -0.00075(17)
Cl1 0.1023(15) 0.0720(11) 0.0493(9) 0.0195(8) -0.0164(9) 0.0007(10)
Cl2 0.0949(13) 0.0474(9) 0.0675(10) -0.0272(7) -0.0095(9) -0.0079(8)
Cl3 0.0639(11) 0.0811(11) 0.0516(9) -0.0149(8) 0.0154(8) -0.0163(9)
Cl4 0.0400(9) 0.0565(9) 0.1056(13) -0.0091(8) -0.0283(9) 0.0039(7)
Cl5 0.0312(8) 0.0682(9) 0.0609(9) -0.0200(7) -0.0015(7) -0.0033(7)
Cl6 0.0670(12) 0.1250(15) 0.0442(9) 0.0113(9) -0.0220(8) -0.0107(11)
Cl7 0.0682(11) 0.0695(10) 0.0381(7) -0.0129(7) 0.0027(7) -0.0066(8)
Cl8 0.0696(11) 0.0338(7) 0.0682(10) -0.0059(6) -0.0126(8) -0.0027(7)
Cl9 0.0334(7) 0.0369(7) 0.0571(8) -0.0150(6) -0.0097(6) 0.0001(6)

loop_
_atom_type_symbol
_atom_type_description
_atom_type_scat_dispersion_real
_atom_type_scat_dispersion_imag
_atom_type_scat_source
C C 0.0033 0.0016 'International Tables Vol C Tables 4.2.6.8 and 6.1.1.4'
H H 0.0000 0.0000 'International Tables Vol C Tables 4.2.6.8 and 6.1.1.4'
N N 0.0061 0.0033 'International Tables Vol C Tables 4.2.6.8 and 6.1.1.4'
O O 0.0106 0.0060 'International Tables Vol C Tables 4.2.6.8 and 6.1.1.4'
Cl Cl 0.1484 0.1585 'International Tables Vol C Tables 4.2.6.8 and 6.1.1.4'
Ru Ru -1.2594 0.8363 'International Tables Vol C Tables 4.2.6.8 and 6.1.1.4'

loop_
_geom_angle_atom_site_label_1
_geom_angle_atom_site_label_2
_geom_angle_atom_site_label_3
_geom_angle
N1 C1 N2 121.8(4)
C3 C2 C7 120.1(4)
C3 C2 N1 121.1(4)
C7 C2 N1 118.7(4)
C2 C3 C4 119.5(4)
C5 C4 C3 121.6(4)
C5 C4 Cl1 118.5(4)
C3 C4 Cl1 119.9(4)
C4 C5 C6 117.9(4)
C5 C6 C7 122.3(5)
C5 C6 Cl2 118.6(4)
C7 C6 Cl2 119.0(4)
C6 C7 C2 118.5(4)
C13 C8 C9 119.8(4)
C13 C8 N2 119.8(4)
C9 C8 N2 120.4(4)
C10 C9 C8 119.3(5)
C9 C10 C11 122.8(5)
C9 C10 Cl3 118.4(5)
C11 C10 Cl3 118.8(4)
C10 C11 C12 117.2(5)
C13 C12 C11 121.8(5)
C13 C12 Cl4 119.1(4)
C11 C12 Cl4 119.0(4)
C12 C13 C8 119.1(5)
N4 C14 N3 121.9(4)
C20 C15 C16 119.6(5)
C20 C15 N3 120.9(4)
C16 C15 N3 119.5(4)
C17 C16 C15 118.8(4)
C16 C17 C18 122.6(5)
C16 C17 Cl5 119.0(4)
C18 C17 Cl5 118.4(4)
C19 C18 C17 117.1(5)
C18 C19 C20 122.5(5)
C18 C19 Cl6 119.2(4)
C20 C19 Cl6 118.3(4)
C15 C20 C19 119.3(5)
C22 C21 C26 120.8(4)
C22 C21 N4 119.5(4)
C26 C21 N4 119.6(4)
C21 C22 C23 118.6(4)
C24 C23 C22 121.9(4)
C24 C23 Cl7 119.4(4)
C22 C23 Cl7 118.7(4)
C25 C24 C23 118.0(4)
C24 C25 C26 122.2(4)
C24 C25 Cl8 118.8(4)
C26 C25 Cl8 119.0(4)
C21 C26 C25 118.5(4)
O4 C27 O3 123.2(4)
O4 C27 C28 118.6(4)
O3 C27 C28 118.2(4)
O1 C29 O2 123.9(4)
O1 C29 C30 118.8(4)
O2 C29 C30 117.3(4)
O7 C35 C36 105.1(5)
C35 C36 C37 103.8(5)
C38 C37 C36 105.7(5)
O7 C38 C37 106.3(5)
C1 N1 C2 114.7(4)
C1 N1 Ru1 119.4(3)
C2 N1 Ru1 125.7(3)
C1 N2 C8 116.9(4)
C1 N2 Ru2 119.1(3)
C8 N2 Ru2 124.1(3)
C14 N3 C15 115.7(4)
C14 N3 Ru1 118.5(3)
C15 N3 Ru1 125.8(3)
C14 N4 C21 117.5(4)
C14 N4 Ru2 120.2(3)
C21 N4 Ru2 122.2(3)
C29 O1 Ru1 120.6(3)
C29 O2 Ru2 118.1(3)
C27 O3 Ru1 120.1(3)
C27 O4 Ru2 119.3(3)
C31 O6 C34 97.8(14)
C32 C31 O6 109.0(15)
C33 C32 C31 114.0(14)
C32 C33 C34 103.4(13)
C33 C34 O6 107.8(13)
C35 O7 C38 107.8(5)
N1 Ru1 O1 88.75(14)
N1 Ru1 O3 177.13(13)
O1 Ru1 O3 90.25(12)
N1 Ru1 N3 91.94(15)
O1 Ru1 N3 176.94(12)
O3 Ru1 N3 88.91(14)
N1 Ru1 Ru2 89.29(10)
O1 Ru1 Ru2 87.48(9)
O3 Ru1 Ru2 87.98(9)
N3 Ru1 Ru2 89.55(10)
N1 Ru1 Cl9 95.99(10)
O1 Ru1 Cl9 86.02(9)
O3 Ru1 Cl9 86.62(9)
N3 Ru1 Cl9 96.87(10)
Ru2 Ru1 Cl9 171.52(3)
N4 Ru2 N2 90.27(15)
N4 Ru2 O4 90.66(14)
N2 Ru2 O4 179.04(13)
N4 Ru2 O2 179.08(14)
N2 Ru2 O2 90.58(14)
O4 Ru2 O2 88.49(13)
N4 Ru2 Ru1 89.77(10)
N2 Ru2 Ru1 90.35(10)
O4 Ru2 Ru1 89.41(9)
O2 Ru2 Ru1 89.87(9)
N4 Ru2 O5 96.63(13)
N2 Ru2 O5 97.40(13)
O4 Ru2 O5 82.74(12)
O2 Ru2 O5 83.61(12)
Ru1 Ru2 O5 169.90(8)

loop_
_geom_bond_atom_site_label_1
_geom_bond_atom_site_label_2
_geom_bond_distance
C1 N1 1.318(5)
C1 N2 1.330(5)
C2 C3 1.376(6)
C2 C7 1.391(6)
C2 N1 1.437(5)
C3 C4 1.378(6)
C4 C5 1.375(7)
C4 Cl1 1.743(5)
C5 C6 1.371(7)
C6 C7 1.378(6)
C6 Cl2 1.744(5)
C8 C13 1.386(7)
C8 C9 1.391(6)
C8 N2 1.430(6)
C9 C10 1.363(7)
C10 C11 1.376(8)
C10 Cl3 1.756(5)
C11 C12 1.386(7)
C12 C13 1.382(7)
C12 Cl4 1.736(5)
C14 N4 1.312(6)
C14 N3 1.322(5)
C15 C20 1.385(6)
C15 C16 1.395(6)
C15 N3 1.426(6)
C16 C17 1.378(6)
C17 C18 1.390(6)
C17 Cl5 1.748(5)
C18 C19 1.362(7)
C19 C20 1.390(7)
C19 Cl6 1.741(5)
C21 C22 1.380(6)
C21 C26 1.384(6)
C21 N4 1.437(5)
C22 C23 1.386(6)
C23 C24 1.374(6)
C23 Cl7 1.747(5)
C24 C25 1.372(6)
C25 C26 1.383(6)
C25 Cl8 1.735(5)
C27 O4 1.267(5)
C27 O3 1.272(5)
C27 C28 1.487(7)
C29 O1 1.258(5)
C29 O2 1.271(5)
C29 C30 1.505(6)
C35 O7 1.427(7)
C35 C36 1.509(8)
C36 C37 1.555(8)
C37 C38 1.482(9)
C38 O7 1.453(8)
N1 Ru1 2.051(4)
N2 Ru2 2.031(4)
N3 Ru1 2.063(4)
N4 Ru2 2.030(4)
O1 Ru1 2.053(3)
O2 Ru2 2.048(3)
O3 Ru1 2.054(3)
O4 Ru2 2.043(3)
O5 Ru2 2.362(3)
O6 C31 1.397(19)
O6 C34 1.493(19)
C31 C32 1.357(19)
C32 C33 1.266(16)
C33 C34 1.392(14)
Ru1 Ru2 2.3267(7)
Ru1 Cl9 2.4796(13)

loop_
_geom_torsion_atom_site_label_1
_geom_torsion_atom_site_label_2
_geom_torsion_atom_site_label_3
_geom_torsion_atom_site_label_4
_geom_torsion
C7 C2 C3 C4 -0.7(8)
N1 C2 C3 C4 176.6(5)
C2 C3 C4 C5 0.8(8)
C2 C3 C4 Cl1 -179.7(4)
C3 C4 C5 C6 -0.7(9)
Cl1 C4 C5 C6 179.8(4)
C4 C5 C6 C7 0.5(9)
C4 C5 C6 Cl2 -179.3(4)
C5 C6 C7 C2 -0.4(8)
Cl2 C6 C7 C2 179.4(4)
C3 C2 C7 C6 0.5(8)
N1 C2 C7 C6 -176.9(5)
C13 C8 C9 C10 0.0(7)
N2 C8 C9 C10 179.2(4)
C8 C9 C10 C11 1.7(8)
C8 C9 C10 Cl3 -178.0(4)
C9 C10 C11 C12 -2.9(8)
Cl3 C10 C11 C12 176.9(4)
C10 C11 C12 C13 2.4(8)
C10 C11 C12 Cl4 -178.7(4)
C11 C12 C13 C8 -0.8(8)
Cl4 C12 C13 C8 -179.7(4)
C9 C8 C13 C12 -0.4(7)
N2 C8 C13 C12 -179.7(4)
C20 C15 C16 C17 0.4(7)
N3 C15 C16 C17 177.3(4)
C15 C16 C17 C18 -1.2(7)
C15 C16 C17 Cl5 178.9(4)
C16 C17 C18 C19 0.6(8)
Cl5 C17 C18 C19 -179.5(4)
C17 C18 C19 C20 0.7(8)
C17 C18 C19 Cl6 179.0(4)
C16 C15 C20 C19 0.9(7)
N3 C15 C20 C19 -176.0(4)
C18 C19 C20 C15 -1.5(8)
Cl6 C19 C20 C15 -179.8(4)
C26 C21 C22 C23 -1.0(7)
N4 C21 C22 C23 -178.4(4)
C21 C22 C23 C24 0.1(8)
C21 C22 C23 Cl7 177.9(4)
C22 C23 C24 C25 0.1(8)
Cl7 C23 C24 C25 -177.7(4)
C23 C24 C25 C26 0.7(8)
C23 C24 C25 Cl8 179.9(4)
C22 C21 C26 C25 1.7(7)
N4 C21 C26 C25 179.1(5)
C24 C25 C26 C21 -1.6(8)
Cl8 C25 C26 C21 179.3(4)
O7 C35 C36 C37 26.7(7)
C35 C36 C37 C38 -9.4(8)
C36 C37 C38 O7 -11.0(9)
N2 C1 N1 C2 -174.0(4)
N2 C1 N1 Ru1 1.4(6)
C3 C2 N1 C1 -60.7(6)
C7 C2 N1 C1 116.7(5)
C3 C2 N1 Ru1 124.3(4)
C7 C2 N1 Ru1 -58.4(6)
N1 C1 N2 C8 -179.9(4)
N1 C1 N2 Ru2 -0.3(6)
C13 C8 N2 C1 -123.6(5)
C9 C8 N2 C1 57.1(6)
C13 C8 N2 Ru2 56.8(5)
C9 C8 N2 Ru2 -122.5(4)
N4 C14 N3 C15 177.3(4)
N4 C14 N3 Ru1 -2.5(6)
C20 C15 N3 C14 52.9(6)
C16 C15 N3 C14 -124.0(5)
C20 C15 N3 Ru1 -127.4(4)
C16 C15 N3 Ru1 55.7(5)
N3 C14 N4 C21 178.3(4)
N3 C14 N4 Ru2 1.6(6)
C22 C21 N4 C14 -62.7(6)
C26 C21 N4 C14 119.9(5)
C22 C21 N4 Ru2 113.8(4)
C26 C21 N4 Ru2 -63.6(5)
O2 C29 O1 Ru1 -3.3(6)
C30 C29 O1 Ru1 175.7(3)
O1 C29 O2 Ru2 2.2(6)
C30 C29 O2 Ru2 -176.8(3)
O4 C27 O3 Ru1 2.9(6)
C28 C27 O3 Ru1 -176.4(3)
O3 C27 O4 Ru2 -1.7(6)
C28 C27 O4 Ru2 177.6(3)
C34 O6 C31 C32 -16(3)
O6 C31 C32 C33 0(4)
C31 C32 C33 C34 17(3)
C32 C33 C34 O6 -28(2)
C31 O6 C34 C33 27(2)
C36 C35 O7 C38 -35.1(7)
C37 C38 O7 C35 29.0(8)
C1 N1 Ru1 O1 -89.0(3)
C2 N1 Ru1 O1 85.9(4)
C1 N1 Ru1 O3 -19(3)
C2 N1 Ru1 O3 155(2)
C1 N1 Ru1 N3 88.0(3)
C2 N1 Ru1 N3 -97.1(4)
C1 N1 Ru1 Ru2 -1.5(3)
C2 N1 Ru1 Ru2 173.3(3)
C1 N1 Ru1 Cl9 -174.9(3)
C2 N1 Ru1 Cl9 0.0(4)
C29 O1 Ru1 N1 91.7(3)
C29 O1 Ru1 O3 -85.6(3)
C29 O1 Ru1 N3 -11(3)
C29 O1 Ru1 Ru2 2.3(3)
C29 O1 Ru1 Cl9 -172.2(3)
C27 O3 Ru1 N1 16(3)
C27 O3 Ru1 O1 85.2(3)
C27 O3 Ru1 N3 -91.9(3)
C27 O3 Ru1 Ru2 -2.3(3)
C27 O3 Ru1 Cl9 171.2(3)
C14 N3 Ru1 N1 -87.4(3)
C15 N3 Ru1 N1 92.9(4)
C14 N3 Ru1 O1 16(3)
C15 N3 Ru1 O1 -164(2)
C14 N3 Ru1 O3 89.8(3)
C15 N3 Ru1 O3 -89.9(4)
C14 N3 Ru1 Ru2 1.8(3)
C15 N3 Ru1 Ru2 -177.9(3)
C14 N3 Ru1 Cl9 176.3(3)
C15 N3 Ru1 Cl9 -3.4(4)
C14 N4 Ru2 N2 90.2(3)
C21 N4 Ru2 N2 -86.3(3)
C14 N4 Ru2 O4 -89.6(3)
C21 N4 Ru2 O4 94.0(3)
C14 N4 Ru2 O2 -67(8)
C21 N4 Ru2 O2 116(8)
C14 N4 Ru2 Ru1 -0.1(3)
C21 N4 Ru2 Ru1 -176.6(3)
C14 N4 Ru2 O5 -172.3(3)
C21 N4 Ru2 O5 11.2(3)
C1 N2 Ru2 N4 -90.5(3)
C8 N2 Ru2 N4 89.1(4)
C1 N2 Ru2 O4 75(8)
C8 N2 Ru2 O4 -106(8)
C1 N2 Ru2 O2 89.2(3)
C8 N2 Ru2 O2 -91.2(4)
C1 N2 Ru2 Ru1 -0.7(3)
C8 N2 Ru2 Ru1 178.9(3)
C1 N2 Ru2 O5 172.8(3)
C8 N2 Ru2 O5 -7.6(4)
C27 O4 Ru2 N4 89.7(4)
C27 O4 Ru2 N2 -76(8)
C27 O4 Ru2 O2 -90.0(3)
C27 O4 Ru2 Ru1 -0.1(3)
C27 O4 Ru2 O5 -173.7(4)
C29 O2 Ru2 N4 67(8)
C29 O2 Ru2 N2 -90.6(3)
C29 O2 Ru2 O4 89.2(3)
C29 O2 Ru2 Ru1 -0.2(3)
C29 O2 Ru2 O5 172.0(3)
N1 Ru1 Ru2 N4 91.22(15)
O1 Ru1 Ru2 N4 179.99(14)
O3 Ru1 Ru2 N4 -89.66(14)
N3 Ru1 Ru2 N4 -0.73(14)
Cl9 Ru1 Ru2 N4 -140.1(3)
N1 Ru1 Ru2 N2 0.95(14)
O1 Ru1 Ru2 N2 89.72(14)
O3 Ru1 Ru2 N2 -179.93(14)
N3 Ru1 Ru2 N2 -91.00(15)
Cl9 Ru1 Ru2 N2 129.6(3)
N1 Ru1 Ru2 O4 -178.12(14)
O1 Ru1 Ru2 O4 -89.35(13)
O3 Ru1 Ru2 O4 1.00(12)
N3 Ru1 Ru2 O4 89.93(14)
Cl9 Ru1 Ru2 O4 -49.4(3)
N1 Ru1 Ru2 O2 -89.63(14)
O1 Ru1 Ru2 O2 -0.86(12)
O3 Ru1 Ru2 O2 89.49(13)
N3 Ru1 Ru2 O2 178.42(14)
Cl9 Ru1 Ru2 O2 39.0(3)
N1 Ru1 Ru2 O5 -139.3(5)
O1 Ru1 Ru2 O5 -50.5(5)
O3 Ru1 Ru2 O5 39.9(5)
N3 Ru1 Ru2 O5 128.8(5)
Cl9 Ru1 Ru2 O5 -10.6(6)
